data_2008921
loop_
_publ_author_name
'Miguel Harvey'
'Sergio Baggio'
'Ricardo Baggio'
'Alvaro Mombr\'u'

_publ_section_title
;Tetraaqua(2,2'-bipyridyl-<i>N</i>,<i>N</i>')cadmium(II) sulfate and
 <i>catena</i>-poly[[[diaqua(2,2'-bipyridyl-<i>N</i>,<i>N</i>')cadmium(II)]-\m-(sulfato-<i>O</i>:<i>O</i>')]
 hydrate]
;
_journal_issue 9
_journal_name_full 'Acta Crystallographica Section C'
_journal_page_first 1457
_journal_page_last 1460
_journal_paper_doi 10.1107/S0108270199007982
_journal_volume 55
_journal_year 1999
_chemical_formula_iupac '[Cd (C10 H8 N2) (H2 O)4] S O4'
_chemical_formula_sum 'C10 H16 Cd N2 O8 S'
_chemical_formula_weight 436.71
_chemical_name_systematic
;
Tetraaqua-(2,2'-bipyridyl-N,N'))-cadmium(ii) sulfate
;
_space_group_IT_number 14
_symmetry_cell_setting monoclinic
_symmetry_space_group_name_Hall '-P 2ybc'
_symmetry_space_group_name_H-M 'P 1 21/c 1'
_audit_creation_method SHELXL
_cell_angle_alpha 90.00
_cell_angle_beta 92.47(3)
_cell_angle_gamma 90.00
_cell_formula_units_Z 4
_cell_length_a 10.262(2)
_cell_length_b 12.073(2)
_cell_length_c 12.357(3)
_cell_measurement_reflns_used 25
_cell_measurement_temperature 293(2)
_cell_measurement_theta_max 15.0
_cell_measurement_theta_min 7.5
_cell_volume 1529.5(5)
_computing_cell_refinement 'MSC/AFC Diffractometer Control Software'
_computing_data_collection
;
MSC/AFC Diffractometer Control Software (Molecular Structure
Corporation, 1988)
;
_computing_data_reduction 'MSC/AFC Diffractometer Control Software'
_computing_molecular_graphics 'XP in SHELXTL/PC (Sheldrick, 1994)'
_computing_publication_material 'PARST (Nardelli, 1983) and CSD (Allen & Kennard, 1993)'
_computing_structure_refinement 'SHELXL97 (Sheldrick, 1997)'
_computing_structure_solution 'SHELXS97 (Sheldrick, 1990)'
_diffrn_ambient_temperature 293(2)
_diffrn_measurement_device 'Rigaku AFC-7S'
_diffrn_measurement_method \w/2\q
_diffrn_radiation_monochromator graphite
_diffrn_radiation_source 'fine-focus sealed tube'
_diffrn_radiation_type MoK\a
_diffrn_radiation_wavelength 0.71073
_diffrn_reflns_av_R_equivalents 0.035
_diffrn_reflns_av_sigmaI/netI 0.055
_diffrn_reflns_limit_h_max 13
_diffrn_reflns_limit_h_min 0
_diffrn_reflns_limit_k_max 15
_diffrn_reflns_limit_k_min 0
_diffrn_reflns_limit_l_max 16
_diffrn_reflns_limit_l_min -16
_diffrn_reflns_number 3717
_diffrn_reflns_theta_max 27.51
_diffrn_reflns_theta_min 2.36
_diffrn_standards_decay_% <2
_diffrn_standards_interval_count 150
_diffrn_standards_number 3
_exptl_absorpt_coefficient_mu 1.60
_exptl_absorpt_correction_T_max 0.77
_exptl_absorpt_correction_T_min 0.71
_exptl_absorpt_correction_type '\y scan'
_exptl_absorpt_process_details '(Molecular Structure Corporation, 1988)'
_exptl_crystal_colour colorless
_exptl_crystal_density_diffrn 1.90
_exptl_crystal_density_method 'not measured'
_exptl_crystal_description prism
_exptl_crystal_F_000 872
_exptl_crystal_size_max 0.25
_exptl_crystal_size_mid 0.20
_exptl_crystal_size_min 0.16
_refine_diff_density_max 0.914
_refine_diff_density_min -0.895
_refine_ls_extinction_coef 0.0100(10)
_refine_ls_extinction_method SHELXL97
_refine_ls_goodness_of_fit_all 1.016
_refine_ls_goodness_of_fit_ref 1.046
_refine_ls_hydrogen_treatment mixed
_refine_ls_matrix_type full
_refine_ls_number_parameters 263
_refine_ls_number_reflns 3527
_refine_ls_number_restraints 30
_refine_ls_restrained_S_all 1.023
_refine_ls_restrained_S_obs 1.055
_refine_ls_R_factor_all 0.045
_refine_ls_R_factor_gt 0.035
_refine_ls_shift/su_max <0.01
_refine_ls_shift/su_mean <0.01
_refine_ls_structure_factor_coef Fsqd
_refine_ls_weighting_details 'w = 1/[\s^2^(Fo^2^)+(0.061P)^2^] where P = (Fo^2^+2Fc^2^)/3'
_refine_ls_weighting_scheme calc
_refine_ls_wR_factor_all 0.102
_refine_ls_wR_factor_ref 0.095
_reflns_number_gt 2916
_reflns_number_total 3527
_reflns_observed_criterion I>2\s(I)
_cod_data_source_file ha1260.cif
_cod_data_source_block 1
_cod_depositor_comments
;
The following automatic conversions were performed:
'_geom_bond_publ_flag' value 'Y' changed to 'y' according to
'/home/saulius/struct/CIF-dictionaries/cif_core.dic' dictionary named
'cif_core.dic' version 2.4.1 from 2010-06-29 (13
times).

'_geom_bond_publ_flag' value 'N' changed to 'n' according to
'/home/saulius/struct/CIF-dictionaries/cif_core.dic' dictionary named
'cif_core.dic' version 2.4.1 from 2010-06-29 (13 times).

Automatic conversion script
Id: cif_fix_enum 1527 2010-12-29 10:47:43Z saulius 

The following automatic conversions were performed:

'_geom_bond_publ_flag' value 'Y' changed to 'y' according to
/home/saulius/struct/CIF-dictionaries/cif_core.dic dictionary named
'cif_core.dic' version 2.4.1 from 2010-06-29 (13
times).

'_geom_bond_publ_flag' value 'N' changed to 'n' according to
/home/saulius/struct/CIF-dictionaries/cif_core.dic dictionary named
'cif_core.dic' version 2.4.1 from 2010-06-29 (13
times).

'_geom_angle_publ_flag' value 'N' changed to 'n' according
to /home/saulius/struct/CIF-dictionaries/cif_core.dic dictionary
named 'cif_core.dic' version 2.4.1 from 2010-06-29 (47 times).

Automatic conversion script
Id: cif_fix_values 1715 2011-07-08 13:25:40Z adriana 

The following automatic conversions were performed:

'_refine_ls_weighting_scheme' value 'calc w =
1/[\s^2^(Fo^2^)+(0.061P)^2^] where P = (Fo^2^+2Fc^2^)/3' was changed
to 'calc'. New tag '_refine_ls_weighting_details' was created. The
value of the new tag was set to 'w = 1/[\s^2^(Fo^2^)+(0.061P)^2^]
where P = (Fo^2^+2Fc^2^)/3'.

Automatic conversion script
Id: cif_fix_values 3143 2015-03-26 13:38:13Z robertas 
;
_cod_original_sg_symbol_H-M 'P 21/c'
_cod_database_code 2008921

loop_
_symmetry_equiv_pos_as_xyz
'x, y, z'
'-x, y+1/2, -z+1/2'
'-x, -y, -z'
'x, -y-1/2, z-1/2'

loop_
_atom_site_aniso_label
_atom_site_aniso_U_11
_atom_site_aniso_U_22
_atom_site_aniso_U_33
_atom_site_aniso_U_12
_atom_site_aniso_U_13
_atom_site_aniso_U_23
Cd1 0.0237(2) 0.0349(2) 0.0283(2) -0.00041(8) -0.00127(9) 0.00062(8)
S1 0.0309(4) 0.0281(4) 0.0263(3) 0.0017(3) -0.0050(3) -0.0018(3)
O1A 0.047(3) 0.031(2) 0.054(3) 0.000(2) -0.005(2) 0.003(2)
O1B 0.027(6) 0.066(10) 0.071(11) 0.002(6) -0.012(7) 0.036(9)
O2A 0.050(2) 0.049(3) 0.028(2) 0.013(2) -0.0013(14) -0.003(2)
O2B 0.075(11) 0.054(10) 0.052(8) 0.040(9) -0.039(7) -0.036(7)
O3A 0.040(2) 0.042(3) 0.040(2) -0.005(2) -0.005(2) -0.007(2)
O3B 0.046(9) 0.022(6) 0.088(15) -0.016(6) 0.038(9) -0.004(8)
O4 0.0361(13) 0.0491(13) 0.0365(12) 0.0099(11) 0.0064(9) 0.0078(10)
O1W 0.050(2) 0.0395(14) 0.085(2) 0.0045(14) 0.034(2) 0.014(2)
O2W 0.0381(13) 0.0385(13) 0.0333(12) 0.0042(10) -0.0025(10) -0.0016(10)
O3W 0.055(2) 0.0363(13) 0.0330(12) 0.0088(12) -0.0110(11) -0.0013(10)
O4W 0.046(2) 0.0382(14) 0.0370(12) -0.0044(11) 0.0000(11) 0.0018(11)
N1 0.0271(14) 0.046(2) 0.0307(13) 0.0002(11) 0.0023(11) -0.0008(11)
N2 0.0282(13) 0.0422(15) 0.0320(12) 0.0033(11) -0.0043(10) -0.0027(11)
C1 0.038(2) 0.065(3) 0.034(2) 0.002(2) 0.0025(15) -0.005(2)
C2 0.047(2) 0.074(3) 0.047(2) 0.011(2) 0.016(2) -0.001(2)
C3 0.028(2) 0.077(3) 0.059(2) 0.001(2) 0.012(2) 0.010(2)
C4 0.025(2) 0.053(2) 0.056(2) -0.0056(15) 0.0016(15) 0.007(2)
C5 0.027(2) 0.0338(15) 0.036(2) -0.0009(12) 0.0009(12) 0.0063(13)
C6 0.0280(14) 0.0309(14) 0.0357(15) 0.0000(12) -0.0054(12) 0.0053(12)
C7 0.033(2) 0.055(2) 0.051(2) -0.006(2) -0.012(2) -0.007(2)
C8 0.061(3) 0.051(2) 0.048(2) 0.005(2) -0.020(2) -0.017(2)
C9 0.062(2) 0.050(2) 0.035(2) 0.015(2) -0.006(2) -0.011(2)
C10 0.034(2) 0.059(2) 0.038(2) 0.012(2) -0.0032(13) -0.006(2)

loop_
_atom_site_label
_atom_site_fract_x
_atom_site_fract_y
_atom_site_fract_z
_atom_site_U_iso_or_equiv
_atom_site_thermal_displace_type
_atom_site_calc_flag
_atom_site_refinement_flags
_atom_site_occupancy
_atom_site_disorder_group
_atom_site_type_symbol
Cd1 0.73072(2) 0.03754(2) 0.27415(2) 0.02901(12) Uani d . 1 . Cd
S1 0.43652(7) 0.23539(6) 0.00416(6) 0.0286(2) Uani d D 1 . S
O1A 0.4193(5) 0.3527(3) -0.0224(5) 0.0443(12) Uani d PD 0.761(13) 1 O
O1B 0.4021(14) 0.3328(12) -0.0665(14) 0.055(5) Uani d PD 0.239(13) 2 O
O2A 0.4384(5) 0.2218(5) 0.1233(3) 0.0423(11) Uani d PD 0.761(13) 1 O
O2B 0.4616(14) 0.2757(17) 0.1142(9) 0.062(6) Uani d PD 0.239(13) 2 O
O3A 0.3238(4) 0.1742(4) -0.0416(4) 0.0406(12) Uani d PD 0.761(13) 1 O
O3B 0.3312(11) 0.1562(11) -0.0048(18) 0.051(6) Uani d PD 0.239(13) 2 O
O4 0.5580(2) 0.1908(2) -0.0376(2) 0.0404(5) Uani d D 1 . O
O1W 0.5436(3) 0.0013(3) 0.3551(3) 0.0572(8) Uani d D 1 . O
O2W 0.6489(2) 0.2189(2) 0.2669(2) 0.0368(5) Uani d D 1 . O
O3W 0.6843(3) 0.0418(2) 0.0941(2) 0.0419(6) Uani d D 1 . O
O4W 0.7306(3) -0.1550(2) 0.2567(2) 0.0405(6) Uani d D 1 . O
N1 0.9508(3) 0.0225(2) 0.2368(2) 0.0345(6) Uani d . 1 . N
N2 0.8574(3) 0.1050(2) 0.4211(2) 0.0343(6) Uani d . 1 . N
C1 0.9932(4) -0.0310(3) 0.1501(3) 0.0456(9) Uani d . 1 . C
H1A 0.9320(4) -0.0624(3) 0.1016(3) 0.055 Uiso calc R 1 . H
C2 1.1231(5) -0.0413(4) 0.1298(4) 0.0553(11) Uani d . 1 . C
H2A 1.1496(5) -0.0801(4) 0.0695(4) 0.066 Uiso calc R 1 . H
C3 1.2134(4) 0.0073(4) 0.2010(4) 0.0544(10) Uani d . 1 . C
H3A 1.3020(4) 0.0030(4) 0.1884(4) 0.065 Uiso calc R 1 . H
C4 1.1717(4) 0.0616(3) 0.2902(3) 0.0449(8) Uani d . 1 . C
H4A 1.2316(4) 0.0947(3) 0.3388(3) 0.054 Uiso calc R 1 . H
C5 1.0378(3) 0.0672(3) 0.3079(3) 0.0323(6) Uani d . 1 . C
C6 0.9856(3) 0.1175(3) 0.4067(3) 0.0317(6) Uani d . 1 . C
C7 1.0650(4) 0.1725(3) 0.4832(3) 0.0468(9) Uani d . 1 . C
H7A 1.1536(4) 0.1810(3) 0.4724(3) 0.056 Uiso calc R 1 . H
C8 1.0113(5) 0.2145(3) 0.5753(3) 0.0544(10) Uani d . 1 . C
H8A 1.0633(5) 0.2518(3) 0.6269(3) 0.065 Uiso calc R 1 . H
C9 0.8807(4) 0.2006(3) 0.5900(3) 0.0492(9) Uani d . 1 . C
H9A 0.8426(4) 0.2276(3) 0.6516(3) 0.059 Uiso calc R 1 . H
C10 0.8073(4) 0.1453(3) 0.5108(3) 0.0437(8) Uani d . 1 . C
H10A 0.7186(4) 0.1357(3) 0.5205(3) 0.052 Uiso calc R 1 . H
H1WA 0.501(8) 0.047(4) 0.385(6) 0.13(3) Uiso d D 1 . H
H1WB 0.542(6) -0.049(3) 0.397(4) 0.065(16) Uiso d D 1 . H
H2WA 0.625(5) 0.245(4) 0.319(3) 0.063(15) Uiso d D 1 . H
H2WB 0.599(4) 0.225(4) 0.219(3) 0.063(15) Uiso d D 1 . H
H3WA 0.678(5) -0.019(2) 0.073(4) 0.053(14) Uiso d D 1 . H
H3WB 0.637(5) 0.079(3) 0.059(4) 0.065(16) Uiso d D 1 . H
H4WA 0.715(5) -0.175(4) 0.198(2) 0.070(16) Uiso d D 1 . H
H4WB 0.695(5) -0.192(4) 0.296(3) 0.076(18) Uiso d D 1 . H

loop_
_atom_type_symbol
_atom_type_description
_atom_type_scat_dispersion_real
_atom_type_scat_dispersion_imag
_atom_type_scat_source
C C 0.0033 0.0016 'International Tables Vol C Tables 4.2.6.8 and 6.1.1.4'
H H 0.0000 0.0000 'International Tables Vol C Tables 4.2.6.8 and 6.1.1.4'
N N 0.0061 0.0033 'International Tables Vol C Tables 4.2.6.8 and 6.1.1.4'
O O 0.0106 0.0060 'International Tables Vol C Tables 4.2.6.8 and 6.1.1.4'
S S 0.1246 0.1234 'International Tables Vol C Tables 4.2.6.8 and 6.1.1.4'
Cd Cd -0.8075 1.2024 'International Tables Vol C Tables 4.2.6.8 and 6.1.1.4'

loop_
_geom_angle_atom_site_label_1
_geom_angle_atom_site_label_2
_geom_angle_atom_site_label_3
_geom_angle
_geom_angle_publ_flag
O1W Cd1 O3W 107.18(13) n
O1W Cd1 N1 157.97(11) n
O3W Cd1 N1 88.38(11) n
O1W Cd1 N2 100.34(12) n
O3W Cd1 N2 147.82(10) n
N1 Cd1 N2 70.71(10) n
O1W Cd1 O4W 81.39(11) n
O3W Cd1 O4W 86.13(9) n
N1 Cd1 O4W 84.30(10) n
N2 Cd1 O4W 114.65(9) n
O1W Cd1 O2W 83.52(10) n
O3W Cd1 O2W 83.14(9) n
N1 Cd1 O2W 114.43(9) n
N2 Cd1 O2W 83.74(9) n
O4W Cd1 O2W 158.01(9) n
O3B S1 O2B 113.2(6) n
O3A S1 O1A 108.4(3) n
O3B S1 O4 112.0(6) n
O2B S1 O4 109.3(5) n
O3A S1 O4 110.3(2) n
O1A S1 O4 111.8(2) n
O3A S1 O2A 107.7(2) n
O1A S1 O2A 109.1(2) n
O4 S1 O2A 109.5(2) n
O3B S1 O1B 108.5(6) n
O2B S1 O1B 108.1(5) n
O4 S1 O1B 105.4(5) n
C1 N1 C5 119.3(3) n
C1 N1 Cd1 123.2(3) n
C5 N1 Cd1 117.6(2) n
C10 N2 C6 119.0(3) n
C10 N2 Cd1 123.5(2) n
C6 N2 Cd1 116.9(2) n
N1 C1 C2 122.8(4) n
C1 C2 C3 118.4(4) n
C4 C3 C2 119.5(4) n
C3 C4 C5 119.4(4) n
N1 C5 C4 120.6(3) n
N1 C5 C6 116.8(3) n
C4 C5 C6 122.5(3) n
N2 C6 C7 120.8(3) n
N2 C6 C5 116.9(3) n
C7 C6 C5 122.2(3) n
C8 C7 C6 119.5(4) n
C9 C8 C7 119.4(3) n
C8 C9 C10 118.2(4) n
N2 C10 C9 123.2(4) n

loop_
_geom_bond_atom_site_label_1
_geom_bond_atom_site_label_2
_geom_bond_site_symmetry_2
_geom_bond_distance
_geom_bond_publ_flag
Cd1 O1W . 2.246(3) y
Cd1 O3W . 2.255(3) y
Cd1 N1 . 2.332(3) y
Cd1 N2 . 2.334(3) y
Cd1 O4W . 2.334(3) y
Cd1 O2W . 2.345(2) y
S1 O3B . 1.444(6) y
S1 O2B . 1.456(6) y
S1 O3A . 1.465(4) y
S1 O1A . 1.463(4) y
S1 O4 . 1.471(2) y
S1 O2A . 1.481(3) y
S1 O1B . 1.498(7) y
N1 C1 . 1.339(5) n
N1 C5 . 1.339(4) n
N2 C10 . 1.334(4) n
N2 C6 . 1.344(4) n
C1 C2 . 1.373(6) n
C2 C3 . 1.381(7) n
C3 C4 . 1.367(6) n
C4 C5 . 1.402(5) n
C5 C6 . 1.484(5) n
C6 C7 . 1.390(5) n
C7 C8 . 1.383(6) n
C8 C9 . 1.370(6) n
C9 C10 . 1.381(5) n

loop_
_geom_hbond_atom_site_label_D
_geom_hbond_atom_site_label_H
_geom_hbond_atom_site_label_A
_geom_hbond_site_symmetry_A
_geom_hbond_distance_DH
_geom_hbond_distance_HA
_geom_hbond_distance_DA
_geom_hbond_angle_DHA
O1W H1WA O1B 4_566 0.80(6) 1.88(6) 2.680(15) 170(6)
O1W H1WA O1A 4_566 0.80(6) 1.88(6) 2.681(6) 169(6)
O1W H1WB O1A 2_645 0.80(4) 1.97(4) 2.751(6) 162(4)
O1W H1WB O2B 2_645 0.80(4) 2.12(4) 2.75(2) 135(3)
O2W H2WA O4 4_566 0.75(3) 2.08(3) 2.845(4) 177(3)
O2W H2WB O2A 1_555 0.77(3) 1.98(3) 2.735(5) 164(3)
O2W H2WB O2B 1_555 0.77(3) 1.96(4) 2.722(14) 165(3)
O3W H3WA O3A 3_655 0.78(3) 1.90(2) 2.688(6) 170(2)
O3W H3WA O3B 3_655 0.78(3) 1.85(3) 2.636(15) 172(3)
O3W H3WB O4 1_555 0.77(4) 1.95(4) 2.717(4) 166(4)
O4W H4WB O2B 2_645 0.76(4) 2.03(5) 2.722(15) 150(4)
O4W H4WB O2A 2_645 0.76(4) 2.01(4) 2.764(5) 165(4)
O4W H4WA O3B 3_655 0.77(3) 2.42(3) 3.15(2) 157(2)
O4W H4WA O3A 3_655 0.77(3) 1.95(3) 2.703(6) 162(3)
C4 H4A O1B 4_666 0.93 2.24 3.160(15) 169
